data_8100159
loop_
_publ_author_name
'Tinant, Bernard'
'Bayot, Daisy'
'Devillers, Michel'

_publ_section_title
;
Crystal structure of trimethylbenzylammonium hexachloroniobate(V), 
[(CH~3~)~3~C~7~H~7~N][NbCl~6~]
;
_journal_issue 4
_journal_name_full 'Zeitschrift f\"ur Kristallographie - New Crystal Structures'
_journal_page_first 381
_journal_page_last 382
_journal_volume 219
_journal_year 2004
_chemical_formula_sum 'C10 H16 Cl6 N Nb'
_chemical_formula_weight 455.84
_space_group_IT_number 57
_symmetry_cell_setting orthorhombic
_symmetry_space_group_name_Hall '-P 2c 2b'
_symmetry_space_group_name_H-M 'P b c m'
_cell_angle_alpha 90.00
_cell_angle_beta 90.00
_cell_angle_gamma 90.00
_cell_formula_units_Z 4
_cell_length_a 8.246(3)
_cell_length_b 13.104(5)
_cell_length_c 16.142(7)
_cell_measurement_temperature 293(2)
_cell_volume 1744.2(12)
_diffrn_ambient_temperature 293(2)
_exptl_crystal_density_diffrn 1.736
_cod_database_code 8100159

loop_
_symmetry_equiv_pos_as_xyz
'x, y, z'
'-x, -y, z+1/2'
'x, -y+1/2, -z'
'-x, y+1/2, -z+1/2'
'-x, -y, -z'
'x, y, -z-1/2'
'-x, y-1/2, z'
'x, -y-1/2, z-1/2'

loop_
_atom_site_label
_atom_site_type_symbol
_atom_site_fract_x
_atom_site_fract_y
_atom_site_fract_z
_atom_site_U_iso_or_equiv
_atom_site_adp_type
_atom_site_occupancy
_atom_site_symmetry_multiplicity
_atom_site_Wyckoff_symbol
_atom_site_calc_flag
_atom_site_refinement_flags
_atom_site_disorder_assembly
_atom_site_disorder_group
Nb Nb5+ 0.30389(14) 0.2500 0.5000 0.0459(7) Uani 1 4 c d S . .
Cl1 Cl 0.5854(5) 0.2500 0.5000 0.116(2) Uani 1 4 c d S . .
Cl2 Cl 0.0195(5) 0.2500 0.5000 0.0717(13) Uani 1 4 c d S . .
Cl3 Cl 0.3003(5) 0.0724(3) 0.5183(3) 0.1005(14) Uani 1 8 e d . . .
Cl4 Cl 0.3028(3) 0.2296(3) 0.35569(19) 0.0763(10) Uani 1 8 e d . . .
C1 C -0.0259(13) 0.0543(9) 0.7500 0.049(3) Uani 1 4 d d S . .
C2 C -0.1071(13) 0.0675(7) 0.6758(6) 0.067(3) Uani 1 8 e d . . .
H2 H -0.0530 0.0603 0.6256 0.123(19) Uiso 1 8 e calc R . .
C3 C -0.2712(16) 0.0920(9) 0.6777(9) 0.092(4) Uani 1 8 e d . . .
H3 H -0.3274 0.0993 0.6281 0.123(19) Uiso 1 8 e calc R . .
C4 C -0.350(2) 0.1052(12) 0.7500 0.096(7) Uani 1 4 d d S . .
H4 H -0.4593 0.1235 0.7500 0.123(19) Uiso 1 4 d calc SR . .
C5 C 0.1506(14) 0.0287(8) 0.7500 0.054(3) Uani 1 4 d d S . .
H5A H 0.2001 0.0594 0.7985 0.123(19) Uiso 0.50 8 e calc PR . .
H5B H 0.2001 0.0594 0.7015 0.123(19) Uiso 0.50 8 e calc PR . .
N6 N 0.1896(10) -0.0847(7) 0.7500 0.049(2) Uani 1 4 d d S . .
C7 C 0.1210(18) -0.1344(9) 0.6756(8) 0.097(4) Uani 1 8 e d . . .
H7A H 0.0054 -0.1255 0.6752 0.123(19) Uiso 1 8 e calc R . .
H7B H 0.1462 -0.2059 0.6766 0.123(19) Uiso 1 8 e calc R . .
H7C H 0.1667 -0.1039 0.6268 0.123(19) Uiso 1 8 e calc R . .
C8 C 0.366(2) -0.0982(13) 0.7500 0.103(7) Uani 1 4 d d S . .
H8A H 0.3913 -0.1697 0.7500 0.123(19) Uiso 1 4 d calc SR . .
H8B H 0.4112 -0.0669 0.7986 0.123(19) Uiso 0.50 8 e calc PR . .
H8C H 0.4112 -0.0669 0.7014 0.123(19) Uiso 0.50 8 e calc PR . .

loop_
_atom_site_aniso_label
_atom_site_aniso_U_11
_atom_site_aniso_U_22
_atom_site_aniso_U_33
_atom_site_aniso_U_23
_atom_site_aniso_U_13
_atom_site_aniso_U_12
Nb 0.0378(10) 0.0678(11) 0.0320(10) 0.0064(4) 0.000 0.000
Cl1 0.039(2) 0.211(7) 0.098(4) 0.059(3) 0.000 0.000
Cl2 0.0367(19) 0.130(4) 0.048(2) -0.0088(15) 0.000 0.000
Cl3 0.140(3) 0.0684(19) 0.093(2) 0.0117(16) 0.0278(19) 0.0140(17)
Cl4 0.0737(19) 0.119(2) 0.0360(17) -0.0027(13) 0.0103(10) 0.0043(13)
C1 0.040(6) 0.050(6) 0.057(7) 0.000 0.000 -0.006(5)
C2 0.074(7) 0.055(5) 0.071(6) 0.010(4) -0.011(5) 0.007(5)
C3 0.079(8) 0.069(7) 0.130(13) 0.006(7) -0.037(7) 0.009(6)
C4 0.063(10) 0.049(8) 0.18(2) 0.000 0.000 0.009(7)
C5 0.047(6) 0.036(5) 0.079(8) 0.000 0.000 -0.002(5)
N6 0.040(5) 0.040(5) 0.066(7) 0.000 0.000 -0.005(4)
C7 0.113(10) 0.067(6) 0.112(10) -0.040(6) -0.021(8) 0.006(7)
C8 0.054(9) 0.065(9) 0.19(2) 0.000 0.000 0.009(8)

loop_
_geom_bond_atom_site_label_1
_geom_bond_atom_site_label_2
_geom_bond_distance
_geom_bond_site_symmetry_2
_geom_bond_publ_flag
Nb Cl1 2.321(4) . ?
Nb Cl4 2.345(3) . ?
Nb Cl4 2.345(3) 3_556 ?
Nb Cl2 2.345(4) . ?
Nb Cl3 2.347(4) 3_556 ?
Nb Cl3 2.347(4) . ?
C1 C2 1.383(11) . ?
C1 C2 1.383(11) 6_557 ?
C1 C5 1.493(16) . ?
C2 C3 1.390(17) . ?
C2 H2 0.9300 . ?
C3 C4 1.348(16) . ?
C3 H3 0.9300 . ?
C4 C3 1.348(16) 6_557 ?
C4 H4 0.9300 . ?
C5 N6 1.521(13) . ?
C5 H5A 0.9700 . ?
C5 H5B 0.9700 . ?
N6 C8 1.465(19) . ?
N6 C7 1.478(11) . ?
N6 C7 1.478(11) 6_557 ?
C7 H7A 0.9600 . ?
C7 H7B 0.9600 . ?
C7 H7C 0.9600 . ?
C8 H8A 0.9600 . ?
C8 H8B 0.9600 . ?
C8 H8C 0.9600 . ?
